data_7032046
loop_
_publ_author_name
'Anisimova, Tatyana B.'
'Guedes da Silva, M F\'atima C'
'Kukushkin, Vadim Yu'
'Pombeiro, Armando J. L.'
'Luzyanin, Konstantin V.'

_publ_section_title
;
 Metal-mediated coupling of amino acid esters with isocyanides leading to
 new chiral acyclic aminocarbene complexes.
;
_journal_issue 42
_journal_name_full 'Dalton transactions (Cambridge, England : 2003)'
_journal_page_first 15861
_journal_page_last 15871
_journal_paper_doi 10.1039/c4dt01917b
_journal_volume 43
_journal_year 2014
_chemical_absolute_configuration unk
_chemical_formula_moiety 'C28 H31 Cl2 N3 O3 Pd'
_chemical_formula_sum 'C28 H31 Cl2 N3 O3 Pd'
_chemical_formula_weight 634.86
_chemical_name_systematic
;
 ?
;
_space_group_crystal_system orthorhombic
_space_group_IT_number 19
_space_group_name_Hall 'P 2ac 2ab'
_space_group_name_H-M_alt 'P 21 21 21'
_symmetry_space_group_name_Hall 'P 2ac 2ab'
_symmetry_space_group_name_H-M 'P 21 21 21'
_atom_sites_solution_hydrogens geom
_audit_creation_method SHELXL-2013
_cell_angle_alpha 90
_cell_angle_beta 90
_cell_angle_gamma 90
_cell_formula_units_Z 8
_cell_length_a 14.3881(4)
_cell_length_b 17.1311(6)
_cell_length_c 26.0983(10)
_cell_measurement_reflns_used 9911
_cell_measurement_temperature 150(2)
_cell_measurement_theta_max 27.04
_cell_measurement_theta_min 2.42
_cell_volume 6432.8(4)
_computing_cell_refinement 'Bruker SAINT'
_computing_data_collection 'Bruker APEX2'
_computing_data_reduction 'Bruker SAINT'
_computing_molecular_graphics 'Ortep-3 for Windows (Farrugia, 1997)'
_computing_publication_material 'WinGX publication routines (Farrugia, 1999)'
_computing_structure_refinement 'SHELXL-97 (Sheldrick, 2008)'
_computing_structure_solution 'SIR97 (Giacovazzo et al, 1997)'
_diffrn_ambient_temperature 150(2)
_diffrn_measured_fraction_theta_full 0.999
_diffrn_measured_fraction_theta_max 0.991
_diffrn_measurement_device_type 'Bruker APEX-II CCD'
_diffrn_measurement_method '\f and \w scans'
_diffrn_radiation_type MoK\a
_diffrn_radiation_wavelength 0.71069
_diffrn_reflns_av_R_equivalents 0.0473
_diffrn_reflns_av_unetI/netI 0.0621
_diffrn_reflns_Laue_measured_fraction_full 0.999
_diffrn_reflns_Laue_measured_fraction_max 0.991
_diffrn_reflns_limit_h_max 17
_diffrn_reflns_limit_h_min -17
_diffrn_reflns_limit_k_max 21
_diffrn_reflns_limit_k_min -21
_diffrn_reflns_limit_l_max 24
_diffrn_reflns_limit_l_min -33
_diffrn_reflns_number 40590
_diffrn_reflns_point_group_measured_fraction_full 0.999
_diffrn_reflns_point_group_measured_fraction_max 0.992
_diffrn_reflns_theta_full 25.240
_diffrn_reflns_theta_max 27.148
_diffrn_reflns_theta_min 1.422
_exptl_absorpt_coefficient_mu 0.773
_exptl_absorpt_correction_T_max 0.8484
_exptl_absorpt_correction_T_min 0.7683
_exptl_absorpt_correction_type multi-scan
_exptl_absorpt_process_details sadabs
_exptl_crystal_colour colourless
_exptl_crystal_density_diffrn 1.311
_exptl_crystal_description prism
_exptl_crystal_F_000 2592
_exptl_crystal_size_max 0.360
_exptl_crystal_size_mid 0.320
_exptl_crystal_size_min 0.220
_platon_squeeze_details
;
 It was not possible to unambiguously identify the disordered solvent(s).
 Since there are 484 electrons in all which gives 60.8 electrons per
 asymmetric unit, it is possible that this unit contains 1 molecule of
 chloroform (58 electrons) or 1 molecule of isopropyl ether (also, 58
 electrons). This gives 464 electrons, not too far away from the number
 of electrons estimated by PLATON SQUEEZE. The refinements without and
 with SQUEEZE treatment gave R1 factors of 13.51% and 4.39%, respectively,
 and thus the solvent-masking improved the result by 67.5%. 
 The doubt in identifying the disordered molecules prevented their
 explicit inclusion into the CIF.
;
_refine_diff_density_max 1.065
_refine_diff_density_min -0.879
_refine_diff_density_rms 0.189
_refine_ls_abs_structure_details
;
 Refined as an inversion twin.
;
_refine_ls_abs_structure_Flack 0.03(4)
_refine_ls_extinction_method none
_refine_ls_goodness_of_fit_ref 0.684
_refine_ls_hydrogen_treatment constr
_refine_ls_matrix_type full
_refine_ls_number_parameters 669
_refine_ls_number_reflns 13994
_refine_ls_number_restraints 0
_refine_ls_restrained_S_all 0.684
_refine_ls_R_factor_all 0.0540
_refine_ls_R_factor_gt 0.0439
_refine_ls_shift/su_max 0.001
_refine_ls_shift/su_mean 0.000
_refine_ls_structure_factor_coef Fsqd
_refine_ls_weighting_details 'w=1/[\s^2^(Fo^2^)+(0.1671P)^2^] where P=(Fo^2^+2Fc^2^)/3'
_refine_ls_weighting_scheme calc
_refine_ls_wR_factor_gt 0.1335
_refine_ls_wR_factor_ref 0.1447
_reflns_Friedel_coverage 0.829
_reflns_Friedel_fraction_full 1.000
_reflns_Friedel_fraction_max 0.992
_reflns_number_gt 11853
_reflns_number_total 13994
_reflns_threshold_expression 'I > 2\s(I)'
_cod_data_source_file c4dt01917b2.cif
_cod_data_source_block Compound9
_cod_depositor_comments 'Adding full bibliography for 7032046--7032050.cif.'
_cod_database_code 7032046
_shelx_space_group_comment
;
The symmetry employed for this shelxl refinement is uniquely defined
by the following loop, which should always be used as a source of
symmetry information in preference to the above space-group names.
They are only intended as comments.
;
_shelx_estimated_absorpt_t_min 0.768
_shelx_estimated_absorpt_t_max 0.848
_shelxl_version_number 2013-4

loop_
_space_group_symop_operation_xyz
'x, y, z'
'-x+1/2, -y, z+1/2'
'x+1/2, -y+1/2, -z'
'-x, y+1/2, -z+1/2'

loop_
_atom_site_label
_atom_site_type_symbol
_atom_site_fract_x
_atom_site_fract_y
_atom_site_fract_z
_atom_site_U_iso_or_equiv
_atom_site_adp_type
_atom_site_occupancy
_atom_site_site_symmetry_order
_atom_site_calc_flag
_atom_site_refinement_flags_posn
_atom_site_refinement_flags_adp
C1 C 0.8279(5) 0.5686(4) 1.0495(2) 0.0192(13) Uani 1 1 d . .
H1 H 0.8713 0.5268 1.0614 0.023 Uiso 1 1 calc R U
C2 C 0.8828(5) 0.6437(4) 1.0399(3) 0.0234(14) Uani 1 1 d . .
H2A H 0.9144 0.6398 1.0063 0.028 Uiso 1 1 calc R U
H2B H 0.8391 0.6882 1.0383 0.028 Uiso 1 1 calc R U
C2O C 0.7286(7) 0.5965(6) 1.1787(3) 0.041(2) Uani 1 1 d . .
H2O1 H 0.7638 0.5964 1.2108 0.062 Uiso 1 1 calc R U
H2O2 H 0.6820 0.5548 1.1795 0.062 Uiso 1 1 calc R U
H2O3 H 0.6975 0.6469 1.1745 0.062 Uiso 1 1 calc R U
C3 C 0.9545(5) 0.6593(4) 1.0808(3) 0.0223(13) Uani 1 1 d . .
C4 C 0.9410(5) 0.7136(4) 1.1187(3) 0.0257(14) Uani 1 1 d . .
H4 H 0.8866 0.7449 1.1185 0.031 Uiso 1 1 calc R U
C5 C 1.0060(5) 0.7232(5) 1.1575(3) 0.0275(16) Uani 1 1 d . .
H5 H 0.9953 0.7609 1.1836 0.033 Uiso 1 1 calc R U
C6 C 1.0843(5) 0.6797(5) 1.1587(3) 0.0281(16) Uani 1 1 d . .
C7 C 1.1026(6) 0.6243(5) 1.1204(3) 0.0304(16) Uani 1 1 d . .
H7 H 1.1580 0.5941 1.1208 0.037 Uiso 1 1 calc R U
C8 C 1.0365(5) 0.6149(5) 1.0817(3) 0.0303(17) Uani 1 1 d . .
H8 H 1.0473 0.5776 1.0554 0.036 Uiso 1 1 calc R U
C9 C 0.7530(5) 0.5822(4) 1.0904(3) 0.0227(14) Uani 1 1 d . .
C10 C 0.8152(5) 0.5048(4) 0.9650(3) 0.0189(13) Uani 1 1 d . .
C11 C 0.6611(5) 0.4992(4) 0.9259(3) 0.0224(14) Uani 1 1 d . .
C12 C 0.6295(5) 0.5775(5) 0.9193(3) 0.0348(18) Uani 1 1 d . .
C13 C 0.5336(6) 0.5858(6) 0.9228(4) 0.046(2) Uani 1 1 d . .
H13 H 0.5087 0.6369 0.9197 0.055 Uiso 1 1 calc R U
C14 C 0.4736(7) 0.5272(7) 0.9303(4) 0.052(3) Uani 1 1 d . .
H14 H 0.4089 0.5376 0.9325 0.062 Uiso 1 1 calc R U
C15 C 0.5066(6) 0.4497(6) 0.9351(3) 0.038(2) Uani 1 1 d . .
H15 H 0.4638 0.4081 0.9401 0.046 Uiso 1 1 calc R U
C16 C 0.6003(6) 0.4343(5) 0.9324(3) 0.0330(18) Uani 1 1 d . .
C17 C 0.6379(7) 0.3530(6) 0.9358(4) 0.042(2) Uani 1 1 d . .
H17A H 0.7058 0.3544 0.9327 0.063 Uiso 1 1 calc R U
H17B H 0.6119 0.3214 0.9079 0.063 Uiso 1 1 calc R U
H17C H 0.6207 0.3301 0.9688 0.063 Uiso 1 1 calc R U
C18 C 0.6939(7) 0.6417(6) 0.9085(4) 0.046(2) Uani 1 1 d . .
H18A H 0.6589 0.6903 0.9045 0.069 Uiso 1 1 calc R U
H18B H 0.7281 0.6305 0.8769 0.069 Uiso 1 1 calc R U
H18C H 0.7379 0.6470 0.9370 0.069 Uiso 1 1 calc R U
C20 C 0.9331(5) 0.4008(4) 1.0122(3) 0.0206(13) Uani 1 1 d . .
C21 C 0.9183(5) 0.3070(4) 1.0881(3) 0.0252(15) Uani 1 1 d . .
C22 C 0.9636(6) 0.3289(5) 1.1329(3) 0.0333(17) Uani 1 1 d . .
C23 C 0.9553(7) 0.2766(6) 1.1737(3) 0.043(2) Uani 1 1 d . .
H23 H 0.9866 0.2877 1.2049 0.051 Uiso 1 1 calc R U
C24 C 0.9030(7) 0.2093(6) 1.1699(3) 0.044(2) Uani 1 1 d . .
H24 H 0.8977 0.1752 1.1985 0.053 Uiso 1 1 calc R U
C25 C 0.8588(7) 0.1917(5) 1.1250(3) 0.040(2) Uani 1 1 d . .
H25 H 0.8229 0.1453 1.1227 0.048 Uiso 1 1 calc R U
C26 C 0.8655(5) 0.2404(4) 1.0825(3) 0.0266(15) Uani 1 1 d . .
C27 C 0.8150(6) 0.2208(5) 1.0346(3) 0.0340(18) Uani 1 1 d . .
H27A H 0.8275 0.2609 1.0087 0.051 Uiso 1 1 calc R U
H27B H 0.7482 0.2187 1.0416 0.051 Uiso 1 1 calc R U
H27C H 0.8362 0.1700 1.0220 0.051 Uiso 1 1 calc R U
C28 C 1.0151(7) 0.4045(6) 1.1386(4) 0.046(2) Uani 1 1 d . .
H28A H 1.0406 0.4083 1.1734 0.069 Uiso 1 1 calc R U
H28B H 0.9725 0.4482 1.1326 0.069 Uiso 1 1 calc R U
H28C H 1.0660 0.4066 1.1137 0.069 Uiso 1 1 calc R U
C40 C 0.9456(5) 1.0019(4) 0.7192(2) 0.0201(12) Uani 1 1 d . .
C41 C 0.8258(5) 1.0980(4) 0.7044(3) 0.0220(14) Uani 1 1 d . .
C42 C 0.7341(5) 1.0699(5) 0.7020(3) 0.0329(18) Uani 1 1 d . .
C43 C 0.6651(6) 1.1178(6) 0.7195(4) 0.044(2) Uani 1 1 d . .
H43 H 0.6023 1.1008 0.7184 0.053 Uiso 1 1 calc R U
C44 C 0.6860(7) 1.1907(5) 0.7387(4) 0.042(2) Uani 1 1 d . .
H44 H 0.6370 1.2233 0.7505 0.051 Uiso 1 1 calc R U
C45 C 0.7751(6) 1.2169(5) 0.7412(3) 0.0353(18) Uani 1 1 d . .
H45 H 0.7879 1.2669 0.7553 0.042 Uiso 1 1 calc R U
C46 C 0.8474(5) 1.1710(4) 0.7231(3) 0.0240(14) Uani 1 1 d . .
C47 C 0.9439(6) 1.2005(5) 0.7247(4) 0.0396(19) Uani 1 1 d . .
H47A H 0.9440 1.2543 0.7374 0.059 Uiso 1 1 calc R U
H47B H 0.9706 1.1992 0.6902 0.059 Uiso 1 1 calc R U
H47C H 0.9811 1.1676 0.7476 0.059 Uiso 1 1 calc R U
C48 C 0.7153(6) 0.9909(6) 0.6824(5) 0.052(3) Uani 1 1 d . .
H48A H 0.7739 0.9661 0.6723 0.078 Uiso 1 1 calc R U
H48B H 0.6741 0.9943 0.6526 0.078 Uiso 1 1 calc R U
H48C H 0.6854 0.9597 0.7092 0.078 Uiso 1 1 calc R U
C50 C 0.9804(5) 0.8592(4) 0.6714(3) 0.0225(14) Uani 1 1 d . .
C51 C 0.8917(5) 0.7370(4) 0.6431(3) 0.0241(15) Uani 1 1 d . .
C52 C 0.9139(5) 0.7043(4) 0.5954(3) 0.0266(15) Uani 1 1 d . .
C53 C 0.8619(6) 0.6396(4) 0.5812(3) 0.0300(17) Uani 1 1 d . .
H53 H 0.8730 0.6153 0.5491 0.036 Uiso 1 1 calc R U
C54 C 0.7931(5) 0.6100(5) 0.6138(3) 0.0305(17) Uani 1 1 d . .
H54 H 0.7566 0.5670 0.6028 0.037 Uiso 1 1 calc R U
C55 C 0.7774(5) 0.6420(5) 0.6614(3) 0.0283(16) Uani 1 1 d . .
H55 H 0.7329 0.6187 0.6835 0.034 Uiso 1 1 calc R U
C56 C 0.8247(5) 0.7067(4) 0.6773(3) 0.0248(15) Uani 1 1 d . .
C57 C 0.8084(5) 0.7447(5) 0.7277(3) 0.0286(16) Uani 1 1 d . .
H57A H 0.7610 0.7155 0.7467 0.043 Uiso 1 1 calc R U
H57B H 0.7870 0.7984 0.7223 0.043 Uiso 1 1 calc R U
H57C H 0.8664 0.7454 0.7473 0.043 Uiso 1 1 calc R U
C58 C 0.9822(6) 0.7390(5) 0.5599(3) 0.0382(19) Uani 1 1 d . .
H58A H 1.0126 0.7835 0.5765 0.057 Uiso 1 1 calc R U
H58B H 0.9503 0.7568 0.5289 0.057 Uiso 1 1 calc R U
H58C H 1.0290 0.6998 0.5508 0.057 Uiso 1 1 calc R U
C60 C 0.9591(5) 0.9533(4) 0.8083(2) 0.0224(13) Uani 1 1 d . .
H60 H 1.0156 0.9268 0.7944 0.027 Uiso 1 1 calc R U
C61 C 0.9900(5) 1.0088(5) 0.8524(3) 0.0285(16) Uani 1 1 d . .
H61A H 1.0277 0.9791 0.8774 0.034 Uiso 1 1 calc R U
H61B H 1.0295 1.0509 0.8381 0.034 Uiso 1 1 calc R U
C62 C 0.9078(5) 1.0445(4) 0.8793(3) 0.0242(15) Uani 1 1 d . .
C63 C 0.8688(5) 1.0103(5) 0.9221(3) 0.0287(16) Uani 1 1 d . .
H63 H 0.8958 0.9639 0.9354 0.034 Uiso 1 1 calc R U
C64 C 0.7910(6) 1.0417(5) 0.9464(3) 0.0339(18) Uani 1 1 d . .
H64 H 0.7648 1.0166 0.9755 0.041 Uiso 1 1 calc R U
C65 C 0.7523(5) 1.1105(4) 0.9274(3) 0.0257(15) Uani 1 1 d . .
C66 C 0.7897(6) 1.1465(5) 0.8848(3) 0.0313(17) Uani 1 1 d . .
H66 H 0.7624 1.1929 0.8717 0.038 Uiso 1 1 calc R U
C67 C 0.8670(6) 1.1149(4) 0.8613(3) 0.0291(16) Uani 1 1 d . .
H67 H 0.8933 1.1406 0.8325 0.035 Uiso 1 1 calc R U
C68 C 0.8932(5) 0.8918(4) 0.8272(3) 0.0253(15) Uani 1 1 d . .
C69 C 0.8765(9) 0.7795(5) 0.8788(5) 0.058(3) Uani 1 1 d . .
H69A H 0.9150 0.7448 0.8998 0.087 Uiso 1 1 calc R U
H69B H 0.8480 0.7496 0.8510 0.087 Uiso 1 1 calc R U
H69C H 0.8276 0.8027 0.9002 0.087 Uiso 1 1 calc R U
N1 N 0.7781(4) 0.5414(3) 1.0050(2) 0.0214(12) Uani 1 1 d . .
H1N H 0.7177 0.5499 1.0042 0.026 Uiso 1 1 calc R U
N2 N 0.7611(4) 0.4852(4) 0.9268(2) 0.0215(12) Uani 1 1 d . .
H2N H 0.7866 0.4622 0.9001 0.026 Uiso 1 1 calc R U
N3 N 0.9245(4) 0.3582(3) 1.0458(2) 0.0214(12) Uani 1 1 d . .
N4 N 0.9006(4) 1.0479(3) 0.6880(2) 0.0236(12) Uani 1 1 d . .
H4N H 0.9167 1.0484 0.6554 0.028 Uiso 1 1 calc R U
N5 N 0.9402(5) 0.8043(3) 0.6583(2) 0.0248(12) Uani 1 1 d . .
N6 N 0.9157(4) 0.9973(3) 0.7670(2) 0.0221(12) Uani 1 1 d . .
H6N H 0.8648 1.0233 0.7746 0.027 Uiso 1 1 calc R U
O1 O 0.6725(4) 0.5881(4) 1.0813(2) 0.0383(14) Uani 1 1 d . .
O2 O 0.7910(4) 0.5837(3) 1.13640(19) 0.0291(12) Uani 1 1 d . .
O3 O 1.1466(4) 0.6919(4) 1.1978(2) 0.0402(14) Uani 1 1 d . .
H3 H 1.1937 0.6637 1.1932 0.060 Uiso 1 1 calc R U
O4 O 0.8113(4) 0.8905(4) 0.8152(2) 0.0350(13) Uani 1 1 d . .
O5 O 0.9344(5) 0.8416(3) 0.8573(2) 0.0431(15) Uani 1 1 d . .
O6 O 0.6749(4) 1.1436(4) 0.9499(2) 0.0364(14) Uani 1 1 d . .
H6 H 0.6586 1.1167 0.9752 0.055 Uiso 1 1 calc R U
Cl1 Cl 1.11016(12) 0.45063(11) 0.95227(7) 0.0290(4) Uani 1 1 d . .
Cl2 Cl 0.96201(12) 0.58528(10) 0.90630(6) 0.0253(3) Uani 1 1 d . .
Cl3 Cl 1.18812(13) 0.87403(11) 0.66617(7) 0.0288(4) Uani 1 1 d . .
Cl4 Cl 1.14339(12) 1.04569(11) 0.72782(7) 0.0293(4) Uani 1 1 d . .
Pd1 Pd 0.94950(3) 0.48023(3) 0.96082(2) 0.01690(13) Uani 1 1 d . .
Pd2 Pd 1.05658(3) 0.94401(3) 0.69527(2) 0.01809(13) Uani 1 1 d . .

loop_
_atom_site_aniso_label
_atom_site_aniso_U_11
_atom_site_aniso_U_22
_atom_site_aniso_U_33
_atom_site_aniso_U_23
_atom_site_aniso_U_13
_atom_site_aniso_U_12
C1 0.021(3) 0.020(3) 0.017(3) -0.002(2) 0.000(2) -0.001(2)
C2 0.030(4) 0.022(3) 0.019(3) -0.005(3) -0.003(3) -0.003(3)
C2O 0.048(5) 0.057(6) 0.020(4) -0.005(4) 0.010(4) -0.016(5)
C3 0.015(3) 0.025(3) 0.027(3) -0.003(3) -0.004(3) 0.000(3)
C4 0.020(3) 0.026(3) 0.031(3) -0.009(3) 0.000(3) -0.005(3)
C5 0.023(4) 0.032(4) 0.028(4) -0.008(3) -0.002(3) -0.005(3)
C6 0.025(4) 0.031(4) 0.028(4) -0.001(3) -0.002(3) -0.011(3)
C7 0.032(4) 0.029(4) 0.030(4) -0.007(3) 0.000(3) 0.003(3)
C8 0.023(4) 0.031(4) 0.036(4) -0.011(3) -0.005(3) 0.007(3)
C9 0.025(4) 0.017(3) 0.026(3) -0.003(3) -0.001(3) -0.004(3)
C10 0.023(3) 0.013(3) 0.021(3) -0.002(3) 0.000(3) 0.001(2)
C11 0.017(3) 0.033(4) 0.017(3) -0.006(3) -0.007(2) -0.003(3)
C12 0.022(4) 0.050(5) 0.033(4) 0.005(4) -0.002(3) -0.005(3)
C13 0.031(5) 0.052(5) 0.055(5) 0.000(5) -0.019(4) 0.018(4)
C14 0.029(5) 0.069(7) 0.056(6) -0.001(5) -0.013(4) 0.013(5)
C15 0.029(4) 0.051(5) 0.035(4) 0.000(4) -0.003(3) -0.020(4)
C16 0.040(4) 0.039(4) 0.020(3) 0.001(3) 0.003(3) -0.015(4)
C17 0.047(5) 0.045(5) 0.034(4) -0.003(4) 0.008(4) -0.005(4)
C18 0.042(5) 0.037(5) 0.058(6) -0.003(4) -0.020(5) -0.004(4)
C20 0.021(3) 0.019(3) 0.022(3) -0.002(3) 0.000(3) 0.005(3)
C21 0.027(4) 0.023(3) 0.025(3) 0.008(3) 0.008(3) 0.007(3)
C22 0.029(4) 0.042(4) 0.030(4) -0.001(3) 0.001(3) 0.008(3)
C23 0.047(5) 0.057(5) 0.024(4) 0.004(4) 0.008(4) 0.023(5)
C24 0.056(6) 0.046(5) 0.029(4) 0.019(4) 0.012(4) 0.020(5)
C25 0.047(5) 0.032(4) 0.040(5) 0.006(4) 0.025(4) 0.008(4)
C26 0.032(4) 0.019(3) 0.029(4) 0.003(3) 0.006(3) 0.008(3)
C27 0.043(5) 0.027(4) 0.032(4) -0.006(3) -0.002(4) -0.005(3)
C28 0.044(5) 0.058(6) 0.035(5) -0.001(4) -0.004(4) -0.007(5)
C40 0.014(3) 0.025(3) 0.022(3) -0.001(2) 0.004(3) -0.004(3)
C41 0.021(3) 0.023(3) 0.022(3) 0.005(3) -0.003(3) 0.001(3)
C42 0.024(4) 0.032(4) 0.043(4) 0.008(3) -0.014(3) -0.002(3)
C43 0.020(4) 0.054(5) 0.059(6) 0.003(5) -0.007(4) -0.005(4)
C44 0.041(5) 0.034(4) 0.052(6) -0.002(4) 0.003(4) 0.018(4)
C45 0.044(5) 0.026(4) 0.036(4) -0.003(3) -0.002(4) 0.006(4)
C46 0.027(4) 0.023(3) 0.022(3) 0.002(3) -0.005(3) 0.002(3)
C47 0.037(5) 0.033(4) 0.049(5) 0.002(4) -0.007(4) -0.005(4)
C48 0.025(4) 0.045(5) 0.087(8) -0.005(5) -0.001(5) -0.002(4)
C50 0.016(3) 0.022(3) 0.030(4) -0.001(3) 0.005(3) 0.003(3)
C51 0.028(4) 0.015(3) 0.030(4) 0.000(3) -0.002(3) 0.001(3)
C52 0.032(4) 0.022(3) 0.026(4) 0.006(3) 0.001(3) 0.004(3)
C53 0.038(4) 0.027(4) 0.026(4) -0.009(3) -0.005(3) -0.003(3)
C54 0.024(4) 0.025(4) 0.042(4) -0.003(3) -0.015(3) -0.001(3)
C55 0.022(4) 0.032(4) 0.031(4) 0.010(3) 0.000(3) 0.006(3)
C56 0.019(3) 0.028(4) 0.027(4) -0.001(3) -0.001(3) 0.005(3)
C57 0.020(4) 0.033(4) 0.033(4) 0.004(3) 0.003(3) 0.011(3)
C58 0.045(5) 0.033(4) 0.036(4) -0.001(4) 0.003(4) 0.005(4)
C60 0.021(3) 0.026(3) 0.020(3) 0.006(3) 0.006(3) 0.001(3)
C61 0.018(3) 0.044(4) 0.023(3) 0.005(3) 0.000(3) 0.003(3)
C62 0.021(3) 0.029(4) 0.023(3) -0.003(3) -0.004(3) -0.003(3)
C63 0.032(4) 0.032(4) 0.023(3) 0.004(3) 0.005(3) 0.005(3)
C64 0.042(5) 0.031(4) 0.029(4) 0.004(3) 0.011(3) 0.004(3)
C65 0.033(4) 0.021(3) 0.023(3) -0.010(3) 0.001(3) 0.003(3)
C66 0.036(4) 0.029(4) 0.028(4) 0.001(3) -0.002(3) -0.003(3)
C67 0.036(4) 0.027(4) 0.024(4) 0.000(3) -0.002(3) -0.006(3)
C68 0.033(4) 0.024(4) 0.019(3) -0.002(3) 0.003(3) 0.006(3)
C69 0.079(8) 0.030(5) 0.065(7) 0.023(5) 0.027(6) 0.010(5)
N1 0.015(3) 0.025(3) 0.024(3) -0.005(2) -0.001(2) 0.003(2)
N2 0.022(3) 0.028(3) 0.015(2) 0.000(2) 0.000(2) 0.000(2)
N3 0.027(3) 0.018(3) 0.020(3) 0.001(2) 0.000(2) -0.001(2)
N4 0.026(3) 0.025(3) 0.020(3) 0.005(2) 0.000(2) 0.004(2)
N5 0.027(3) 0.017(3) 0.031(3) -0.001(2) 0.000(3) -0.001(3)
N6 0.016(3) 0.026(3) 0.024(3) 0.001(2) 0.000(2) 0.006(2)
O1 0.021(3) 0.059(4) 0.035(3) -0.005(3) -0.001(2) 0.008(3)
O2 0.036(3) 0.036(3) 0.016(2) -0.004(2) 0.002(2) -0.012(2)
O3 0.027(3) 0.057(4) 0.037(3) -0.021(3) -0.012(3) 0.002(3)
O4 0.028(3) 0.040(3) 0.037(3) 0.004(3) 0.005(2) -0.007(2)
O5 0.047(4) 0.037(3) 0.045(3) 0.020(3) 0.010(3) 0.007(3)
O6 0.032(3) 0.047(3) 0.030(3) 0.000(3) 0.006(2) 0.007(3)
Cl1 0.0192(8) 0.0332(9) 0.0346(9) 0.0018(8) 0.0003(7) 0.0018(7)
Cl2 0.0268(9) 0.0256(8) 0.0236(7) 0.0068(6) 0.0046(7) 0.0007(7)
Cl3 0.0268(9) 0.0265(8) 0.0331(9) 0.0091(7) 0.0100(7) 0.0087(7)
Cl4 0.0211(8) 0.0313(9) 0.0356(9) -0.0037(8) -0.0053(7) -0.0055(7)
Pd1 0.0178(2) 0.0179(2) 0.0150(2) 0.00029(18) 0.00024(19) -0.0005(2)
Pd2 0.0163(2) 0.0191(2) 0.0188(2) 0.00038(18) 0.00186(19) -0.0003(2)

loop_
_atom_type_symbol
_atom_type_description
_atom_type_scat_dispersion_real
_atom_type_scat_dispersion_imag
_atom_type_scat_source
C C 0.0033 0.0016 'International Tables Vol C Tables 4.2.6.8 and 6.1.1.4'
H H 0.0000 0.0000 'International Tables Vol C Tables 4.2.6.8 and 6.1.1.4'
N N 0.0061 0.0033 'International Tables Vol C Tables 4.2.6.8 and 6.1.1.4'
O O 0.0106 0.0060 'International Tables Vol C Tables 4.2.6.8 and 6.1.1.4'
Cl Cl 0.1484 0.1585 'International Tables Vol C Tables 4.2.6.8 and 6.1.1.4'
Pd Pd -0.9988 1.0072 'International Tables Vol C Tables 4.2.6.8 and 6.1.1.4'

loop_
_geom_angle_atom_site_label_1
_geom_angle_atom_site_label_2
_geom_angle_atom_site_label_3
_geom_angle
N1 C1 C9 105.1(5)
N1 C1 C2 113.3(5)
C9 C1 C2 110.4(5)
N1 C1 H1 109.3
C9 C1 H1 109.3
C2 C1 H1 109.3
C3 C2 C1 112.7(6)
C3 C2 H2A 109.1
C1 C2 H2A 109.1
C3 C2 H2B 109.1
C1 C2 H2B 109.1
H2A C2 H2B 107.8
O2 C2O H2O1 109.5
O2 C2O H2O2 109.5
H2O1 C2O H2O2 109.5
O2 C2O H2O3 109.5
H2O1 C2O H2O3 109.5
H2O2 C2O H2O3 109.5
C4 C3 C8 118.3(7)
C4 C3 C2 122.4(6)
C8 C3 C2 119.3(6)
C3 C4 C5 120.8(7)
C3 C4 H4 119.6
C5 C4 H4 119.6
C6 C5 C4 120.9(7)
C6 C5 H5 119.6
C4 C5 H5 119.6
O3 C6 C7 120.6(7)
O3 C6 C5 118.5(7)
C7 C6 C5 120.9(7)
C6 C7 C8 117.7(7)
C6 C7 H7 121.1
C8 C7 H7 121.1
C7 C8 C3 121.4(7)
C7 C8 H8 119.3
C3 C8 H8 119.3
O1 C9 O2 125.9(7)
O1 C9 C1 123.9(7)
O2 C9 C1 110.2(6)
N2 C10 N1 118.7(6)
N2 C10 Pd1 118.9(5)
N1 C10 Pd1 122.4(5)
N2 C11 C12 118.1(6)
N2 C11 C16 118.4(7)
C12 C11 C16 123.5(7)
C13 C12 C11 113.9(8)
C13 C12 C18 124.3(9)
C11 C12 C18 121.8(7)
C14 C13 C12 124.9(9)
C14 C13 H13 117.5
C12 C13 H13 117.5
C13 C14 C15 120.1(8)
C13 C14 H14 120.0
C15 C14 H14 120.0
C16 C15 C14 120.2(8)
C16 C15 H15 119.9
C14 C15 H15 119.9
C15 C16 C11 117.3(8)
C15 C16 C17 122.0(8)
C11 C16 C17 120.7(8)
C16 C17 H17A 109.5
C16 C17 H17B 109.5
H17A C17 H17B 109.5
C16 C17 H17C 109.5
H17A C17 H17C 109.5
H17B C17 H17C 109.5
C12 C18 H18A 109.5
C12 C18 H18B 109.5
H18A C18 H18B 109.5
C12 C18 H18C 109.5
H18A C18 H18C 109.5
H18B C18 H18C 109.5
N3 C20 Pd1 174.3(6)
C26 C21 C22 124.9(7)
C26 C21 N3 117.7(7)
C22 C21 N3 117.4(7)
C23 C22 C28 121.3(8)
C23 C22 C21 115.4(8)
C28 C22 C21 123.3(8)
C22 C23 C24 121.9(8)
C22 C23 H23 119.1
C24 C23 H23 119.1
C23 C24 C25 119.9(8)
C23 C24 H24 120.1
C25 C24 H24 120.1
C26 C25 C24 121.3(9)
C26 C25 H25 119.3
C24 C25 H25 119.3
C21 C26 C25 116.7(8)
C21 C26 C27 123.1(7)
C25 C26 C27 120.1(8)
C26 C27 H27A 109.5
C26 C27 H27B 109.5
H27A C27 H27B 109.5
C26 C27 H27C 109.5
H27A C27 H27C 109.5
H27B C27 H27C 109.5
C22 C28 H28A 109.5
C22 C28 H28B 109.5
H28A C28 H28B 109.5
C22 C28 H28C 109.5
H28A C28 H28C 109.5
H28B C28 H28C 109.5
N4 C40 N6 117.7(6)
N4 C40 Pd2 120.3(5)
N6 C40 Pd2 122.0(5)
C46 C41 C42 122.6(7)
C46 C41 N4 118.5(6)
C42 C41 N4 118.9(7)
C43 C42 C41 117.4(8)
C43 C42 C48 122.3(8)
C41 C42 C48 120.2(8)
C42 C43 C44 120.5(8)
C42 C43 H43 119.7
C44 C43 H43 119.7
C45 C44 C43 121.4(8)
C45 C44 H44 119.3
C43 C44 H44 119.3
C44 C45 C46 120.2(8)
C44 C45 H45 119.9
C46 C45 H45 119.9
C45 C46 C41 117.8(7)
C45 C46 C47 120.0(7)
C41 C46 C47 122.2(7)
C46 C47 H47A 109.5
C46 C47 H47B 109.5
H47A C47 H47B 109.5
C46 C47 H47C 109.5
H47A C47 H47C 109.5
H47B C47 H47C 109.5
C42 C48 H48A 109.5
C42 C48 H48B 109.5
H48A C48 H48B 109.5
C42 C48 H48C 109.5
H48A C48 H48C 109.5
H48B C48 H48C 109.5
N5 C50 Pd2 174.6(6)
C56 C51 N5 117.5(7)
C56 C51 C52 124.7(7)
N5 C51 C52 117.8(7)
C53 C52 C51 115.7(7)
C53 C52 C58 120.8(7)
C51 C52 C58 123.2(7)
C52 C53 C54 120.5(7)
C52 C53 H53 119.7
C54 C53 H53 119.7
C55 C54 C53 121.3(7)
C55 C54 H54 119.3
C53 C54 H54 119.3
C56 C55 C54 121.1(7)
C56 C55 H55 119.5
C54 C55 H55 119.5
C55 C56 C51 116.5(7)
C55 C56 C57 123.1(7)
C51 C56 C57 120.4(7)
C56 C57 H57A 109.5
C56 C57 H57B 109.5
H57A C57 H57B 109.5
C56 C57 H57C 109.5
H57A C57 H57C 109.5
H57B C57 H57C 109.5
C52 C58 H58A 109.5
C52 C58 H58B 109.5
H58A C58 H58B 109.5
C52 C58 H58C 109.5
H58A C58 H58C 109.5
H58B C58 H58C 109.5
N6 C60 C68 109.6(6)
N6 C60 C61 110.7(6)
C68 C60 C61 111.5(6)
N6 C60 H60 108.3
C68 C60 H60 108.3
C61 C60 H60 108.3
C62 C61 C60 111.6(6)
C62 C61 H61A 109.3
C60 C61 H61A 109.3
C62 C61 H61B 109.3
C60 C61 H61B 109.3
H61A C61 H61B 108.0
C63 C62 C67 117.4(7)
C63 C62 C61 121.6(7)
C67 C62 C61 121.0(7)
C64 C63 C62 122.0(7)
C64 C63 H63 119.0
C62 C63 H63 119.0
C63 C64 C65 119.0(7)
C63 C64 H64 120.5
C65 C64 H64 120.5
C64 C65 C66 120.5(7)
C64 C65 O6 121.3(7)
C66 C65 O6 118.1(7)
C67 C66 C65 119.8(7)
C67 C66 H66 120.1
C65 C66 H66 120.1
C66 C67 C62 121.2(7)
C66 C67 H67 119.4
C62 C67 H67 119.4
O4 C68 O5 125.5(7)
O4 C68 C60 122.6(7)
O5 C68 C60 111.9(7)
O5 C69 H69A 109.5
O5 C69 H69B 109.5
H69A C69 H69B 109.5
O5 C69 H69C 109.5
H69A C69 H69C 109.5
H69B C69 H69C 109.5
C10 N1 C1 125.8(6)
C10 N1 H1N 117.1
C1 N1 H1N 117.1
C10 N2 C11 123.8(6)
C10 N2 H2N 118.1
C11 N2 H2N 118.1
C20 N3 C21 177.1(7)
C40 N4 C41 122.8(6)
C40 N4 H4N 118.6
C41 N4 H4N 118.6
C50 N5 C51 179.1(8)
C40 N6 C60 126.2(6)
C40 N6 H6N 116.9
C60 N6 H6N 116.9
C9 O2 C2O 116.2(6)
C6 O3 H3 109.5
C68 O5 C69 116.8(8)
C65 O6 H6 109.5
C20 Pd1 C10 89.5(3)
C20 Pd1 Cl2 173.3(2)
C10 Pd1 Cl2 86.8(2)
C20 Pd1 Cl1 91.9(2)
C10 Pd1 Cl1 177.8(2)
Cl2 Pd1 Cl1 91.87(7)
C50 Pd2 C40 91.2(3)
C50 Pd2 Cl4 177.0(2)
C40 Pd2 Cl4 86.7(2)
C50 Pd2 Cl3 88.2(2)
C40 Pd2 Cl3 179.4(2)
Cl4 Pd2 Cl3 93.88(7)

loop_
_geom_bond_atom_site_label_1
_geom_bond_atom_site_label_2
_geom_bond_distance
C1 N1 1.442(8)
C1 C9 1.535(10)
C1 C2 1.531(9)
C1 H1 1.0000
C2 C3 1.508(9)
C2 H2A 0.9900
C2 H2B 0.9900
C2O O2 1.439(10)
C2O H2O1 0.9800
C2O H2O2 0.9800
C2O H2O3 0.9800
C3 C4 1.371(10)
C3 C8 1.405(10)
C4 C5 1.388(10)
C4 H4 0.9500
C5 C6 1.351(11)
C5 H5 0.9500
C6 O3 1.375(9)
C6 C7 1.403(11)
C7 C8 1.397(11)
C7 H7 0.9500
C8 H8 0.9500
C9 O1 1.187(9)
C9 O2 1.318(9)
C10 N2 1.308(9)
C10 N1 1.331(9)
C10 Pd1 1.980(7)
C11 N2 1.460(9)
C11 C12 1.427(12)
C11 C16 1.423(11)
C12 C13 1.390(12)
C12 C18 1.465(13)
C13 C14 1.338(15)
C13 H13 0.9500
C14 C15 1.415(14)
C14 H14 0.9500
C15 C16 1.376(13)
C15 H15 0.9500
C16 C17 1.497(13)
C17 H17A 0.9800
C17 H17B 0.9800
C17 H17C 0.9800
C18 H18A 0.9800
C18 H18B 0.9800
C18 H18C 0.9800
C20 N3 1.146(9)
C20 Pd1 1.925(7)
C21 C26 1.379(11)
C21 C22 1.389(11)
C21 N3 1.414(9)
C22 C23 1.396(12)
C22 C28 1.501(13)
C23 C24 1.381(15)
C23 H23 0.9500
C24 C25 1.368(14)
C24 H24 0.9500
C25 C26 1.390(11)
C25 H25 0.9500
C26 C27 1.483(11)
C27 H27A 0.9800
C27 H27B 0.9800
C27 H27C 0.9800
C28 H28A 0.9800
C28 H28B 0.9800
C28 H28C 0.9800
C40 N4 1.306(9)
C40 N6 1.321(8)
C40 Pd2 1.981(7)
C41 C46 1.377(10)
C41 C42 1.406(10)
C41 N4 1.442(9)
C42 C43 1.367(13)
C42 C48 1.472(13)
C43 C44 1.378(14)
C43 H43 0.9500
C44 C45 1.361(13)
C44 H44 0.9500
C45 C46 1.387(11)
C45 H45 0.9500
C46 C47 1.478(12)
C47 H47A 0.9800
C47 H47B 0.9800
C47 H47C 0.9800
C48 H48A 0.9800
C48 H48B 0.9800
C48 H48C 0.9800
C50 N5 1.156(9)
C50 Pd2 1.924(7)
C51 C56 1.412(11)
C51 N5 1.404(9)
C51 C52 1.402(10)
C52 C53 1.387(11)
C52 C58 1.476(12)
C53 C54 1.400(12)
C53 H53 0.9500
C54 C55 1.376(12)
C54 H54 0.9500
C55 C56 1.366(11)
C55 H55 0.9500
C56 C57 1.486(11)
C57 H57A 0.9800
C57 H57B 0.9800
C57 H57C 0.9800
C58 H58A 0.9800
C58 H58B 0.9800
C58 H58C 0.9800
C60 N6 1.456(8)
C60 C68 1.500(10)
C60 C61 1.557(11)
C60 H60 1.0000
C61 C62 1.505(10)
C61 H61A 0.9900
C61 H61B 0.9900
C62 C63 1.381(10)
C62 C67 1.422(11)
C63 C64 1.395(11)
C63 H63 0.9500
C64 C65 1.394(11)
C64 H64 0.9500
C65 C66 1.382(11)
C65 O6 1.380(9)
C66 C67 1.381(12)
C66 H66 0.9500
C67 H67 0.9500
C68 O4 1.220(10)
C68 O5 1.307(9)
C69 O5 1.464(11)
C69 H69A 0.9800
C69 H69B 0.9800
C69 H69C 0.9800
N1 H1N 0.8800
N2 H2N 0.8800
N4 H4N 0.8800
N6 H6N 0.8800
O3 H3 0.8400
O6 H6 0.8400
Cl1 Pd1 2.3771(17)
Cl2 Pd1 2.3012(17)
Cl3 Pd2 2.3658(18)
Cl4 Pd2 2.3057(18)

loop_
_geom_hbond_atom_site_label_D
_geom_hbond_atom_site_label_H
_geom_hbond_atom_site_label_A
_geom_hbond_distance_DH
_geom_hbond_distance_HA
_geom_hbond_distance_DA
_geom_hbond_angle_DHA
_geom_hbond_site_symmetry_A
N2 H2N Cl3 0.88 2.33 3.170(6) 160.9 4_746
N4 H4N Cl2 0.88 2.46 3.220(6) 145.3 4_756
O3 H3 O4 0.84 1.94 2.778(8) 173.3 3_567
O6 H6 Cl1 0.84 2.32 3.162(6) 176.4 3_467

loop_
_platon_squeeze_void_nr
_platon_squeeze_void_average_x
_platon_squeeze_void_average_y
_platon_squeeze_void_average_z
_platon_squeeze_void_volume
_platon_squeeze_void_count_electrons
_platon_squeeze_void_content
1 -0.050 0.750 0.000 281 131 ' '
2 0.074 0.016 0.229 116 51 ' '
3 -0.075 0.516 0.271 116 50 ' '
4 0.023 0.250 0.500 281 131 ' '
5 0.187 0.481 0.184 12 5 ' '
6 0.323 0.515 0.687 13 6 ' '
7 0.425 -0.016 0.729 115 50 ' '
8 0.576 0.484 0.772 115 50 ' '
9 0.687 0.019 0.816 12 5 ' '
10 0.813 0.981 0.316 11 5 ' '
